data_7241752
loop_
_publ_author_name
'Yang, Dongdong'
'Liu, Xiaxia'
'Lu, Liping'
'Zhu, Miaoli'

_publ_section_title
;
 Effects of two different solvents on the syntheses, structural diversity,
 and magnetic properties of six Mn(ii) complexes derived from
 3,3&#x2032;-((5-carboxy-1,3-phenylene)bis(oxy))dibenzoate and variable
 N-donor ligands
;
_journal_issue 46
_journal_name_full CrystEngComm
_journal_page_first 8088
_journal_page_last 8099
_journal_paper_doi 10.1039/D0CE01383H
_journal_volume 22
_journal_year 2020
_chemical_formula_moiety 'C54 H58 N4 Mn3 O24 [+ solvent = 2(C3 H7 N O),5(H2 O)]'
_chemical_formula_sum 'C60 H82 Mn3 N6 O31'
_chemical_formula_weight 1548.13
_space_group_crystal_system monoclinic
_space_group_IT_number 15
_space_group_name_Hall '-C 2yc'
_space_group_name_H-M_alt 'C 1 2/c 1'
_atom_sites_solution_hydrogens mixed
_audit_creation_method SHELXL-2014/7
_audit_update_record
;
2020-05-30 deposited with the CCDC.	2020-10-23 downloaded from the CCDC.
;
_cell_angle_alpha 90
_cell_angle_beta 130.136(3)
_cell_angle_gamma 90
_cell_formula_units_Z 4
_cell_length_a 26.8910(15)
_cell_length_b 16.3784(9)
_cell_length_c 20.2907(12)
_cell_measurement_reflns_used 5300
_cell_measurement_temperature 293(2)
_cell_measurement_theta_max 23.55
_cell_measurement_theta_min 2.81
_cell_volume 6832.2(7)
_computing_cell_refinement 'Bruker SAINT'
_computing_data_collection 'Bruker APEX2'
_computing_data_reduction 'Bruker SAINT'
_computing_molecular_graphics 'Bruker SHELXTL'
_computing_publication_material 'Bruker SHELXTL'
_computing_structure_refinement 'SHELXL-2014 (Sheldrick 2014)'
_computing_structure_solution 'SHELXS-97 (Sheldrick 2008)'
_diffrn_ambient_temperature 293(2)
_diffrn_measured_fraction_theta_full 0.998
_diffrn_measured_fraction_theta_max 0.998
_diffrn_measurement_device_type 'Bruker APEX-II CCD'
_diffrn_measurement_method '\f and \w scans'
_diffrn_radiation_type MoK\a
_diffrn_radiation_wavelength 0.71073
_diffrn_reflns_av_R_equivalents 0.0831
_diffrn_reflns_av_unetI/netI 0.0781
_diffrn_reflns_Laue_measured_fraction_full 0.998
_diffrn_reflns_Laue_measured_fraction_max 0.998
_diffrn_reflns_limit_h_max 30
_diffrn_reflns_limit_h_min -32
_diffrn_reflns_limit_k_max 19
_diffrn_reflns_limit_k_min -19
_diffrn_reflns_limit_l_max 24
_diffrn_reflns_limit_l_min -24
_diffrn_reflns_number 29196
_diffrn_reflns_point_group_measured_fraction_full 0.998
_diffrn_reflns_point_group_measured_fraction_max 0.998
_diffrn_reflns_theta_full 25.049
_diffrn_reflns_theta_max 25.049
_diffrn_reflns_theta_min 2.813
_exptl_absorpt_coefficient_mu 0.640
_exptl_absorpt_correction_type multi-scan
_exptl_absorpt_process_details SADABS
_exptl_crystal_colour colourless
_exptl_crystal_density_diffrn 1.505
_exptl_crystal_description block
_exptl_crystal_F_000 3228
_exptl_crystal_size_max 0.15
_exptl_crystal_size_mid 0.1
_exptl_crystal_size_min 0.1
_exptl_transmission_factor_max 0.7544
_exptl_transmission_factor_min 0.6688
_refine_diff_density_max 0.328
_refine_diff_density_min -0.377
_refine_diff_density_rms 0.059
_refine_ls_extinction_method none
_refine_ls_goodness_of_fit_ref 1.016
_refine_ls_hydrogen_treatment constr
_refine_ls_matrix_type full
_refine_ls_number_parameters 389
_refine_ls_number_reflns 6036
_refine_ls_number_restraints 0
_refine_ls_restrained_S_all 1.016
_refine_ls_R_factor_all 0.0973
_refine_ls_R_factor_gt 0.0494
_refine_ls_shift/su_max 0.025
_refine_ls_shift/su_mean 0.000
_refine_ls_structure_factor_coef Fsqd
_refine_ls_weighting_details 'w=1/[\s^2^(Fo^2^)+(0.0533P)^2^] where P=(Fo^2^+2Fc^2^)/3'
_refine_ls_weighting_scheme calc
_refine_ls_wR_factor_gt 0.1007
_refine_ls_wR_factor_ref 0.1163
_reflns_Friedel_coverage 0.000
_reflns_number_gt 3755
_reflns_number_total 6036
_reflns_threshold_expression 'I > 2\s(I)'
_cod_data_source_file d0ce01383h2.cif
_cod_data_source_block complex1a
_cod_original_sg_symbol_H-M 'C 2/c'
_cod_database_code 7241752
_shelx_shelxl_version_number 2014/7
_shelx_space_group_comment
;
The symmetry employed for this shelxl refinement is uniquely defined
by the following loop, which should always be used as a source of
symmetry information in preference to the above space-group names.
They are only intended as comments.
;

loop_
_space_group_symop_operation_xyz
'x, y, z'
'-x, y, -z+1/2'
'x+1/2, y+1/2, z'
'-x+1/2, y+1/2, -z+1/2'
'-x, -y, -z'
'x, -y, z-1/2'
'-x+1/2, -y+1/2, -z'
'x+1/2, -y+1/2, z-1/2'

loop_
_atom_site_label
_atom_site_type_symbol
_atom_site_fract_x
_atom_site_fract_y
_atom_site_fract_z
_atom_site_U_iso_or_equiv
_atom_site_adp_type
_atom_site_occupancy
_atom_site_site_symmetry_order
_atom_site_calc_flag
_atom_site_refinement_flags_posn
_atom_site_refinement_flags_adp
_atom_site_refinement_flags_occupancy
_atom_site_disorder_assembly
_atom_site_disorder_group
Mn1 Mn 0.2500 0.2500 0.5000 0.0270(2) Uani 1 2 d S . P . .
Mn2 Mn 0.14439(3) 0.13088(3) 0.29805(3) 0.03109(16) Uani 1 1 d . . . . .
C1 C 0.34262(16) 0.1734(2) 0.3899(2) 0.0284(8) Uani 1 1 d . . . . .
C2 C 0.33014(16) 0.1305(2) 0.3222(2) 0.0334(9) Uani 1 1 d . . . . .
H2 H 0.2901 0.1051 0.2822 0.040 Uiso 1 1 calc R U . . .
C3 C 0.37717(17) 0.1251(2) 0.3140(2) 0.0334(9) Uani 1 1 d . . . . .
C4 C 0.43766(17) 0.1595(2) 0.3746(2) 0.0396(9) Uani 1 1 d . . . . .
H4 H 0.4697 0.1541 0.3698 0.047 Uiso 1 1 calc R U . . .
C5 C 0.45003(18) 0.2021(2) 0.4422(2) 0.0448(10) Uani 1 1 d . . . . .
H5 H 0.4908 0.2254 0.4837 0.054 Uiso 1 1 calc R U . . .
C6 C 0.40214(17) 0.2105(2) 0.4492(2) 0.0366(9) Uani 1 1 d . . . . .
H6 H 0.4103 0.2411 0.4938 0.044 Uiso 1 1 calc R U . . .
C7 C 0.29080(18) 0.1797(2) 0.3986(2) 0.0335(9) Uani 1 1 d . . . . .
C8 C 0.30991(16) 0.0850(2) 0.1649(2) 0.0324(9) Uani 1 1 d . . . . .
C9 C 0.27629(18) 0.1574(2) 0.1296(2) 0.0368(9) Uani 1 1 d . . . . .
H9 H 0.2909 0.2047 0.1626 0.044 Uiso 1 1 calc R U . . .
C10 C 0.22048(18) 0.1579(2) 0.0444(2) 0.0328(9) Uani 1 1 d . . . . .
C11 C 0.19901(17) 0.0885(2) -0.0065(2) 0.0319(8) Uani 1 1 d . . . . .
H11 H 0.1617 0.0900 -0.0643 0.038 Uiso 1 1 calc R U . . .
C12 C 0.23447(17) 0.0161(2) 0.0306(2) 0.0294(8) Uani 1 1 d . . . . .
C13 C 0.28955(17) 0.0148(2) 0.1169(2) 0.0309(8) Uani 1 1 d . . . . .
H13 H 0.3127 -0.0336 0.1422 0.037 Uiso 1 1 calc R U . . .
C14 C 0.21215(18) 0.0608(2) 0.4771(2) 0.0325(9) Uani 1 1 d . . . . .
C15 C 0.17720(18) 0.2824(2) 0.0495(2) 0.0348(9) Uani 1 1 d . . . . .
C16 C 0.16238(17) 0.2557(2) 0.0997(2) 0.0352(9) Uani 1 1 d . . . . .
H16 H 0.1578 0.2002 0.1042 0.042 Uiso 1 1 calc R U . . .
C17 C 0.15445(17) 0.3112(2) 0.1431(2) 0.0327(9) Uani 1 1 d . . . . .
C18 C 0.16003(19) 0.3944(2) 0.1347(3) 0.0453(10) Uani 1 1 d . . . . .
H18 H 0.1545 0.4324 0.1636 0.054 Uiso 1 1 calc R U . . .
C19 C 0.1738(2) 0.4201(2) 0.0833(3) 0.0527(12) Uani 1 1 d . . . . .
H19 H 0.1770 0.4756 0.0771 0.063 Uiso 1 1 calc R U . . .
C20 C 0.1829(2) 0.3643(2) 0.0408(3) 0.0474(11) Uani 1 1 d . . . . .
H20 H 0.1927 0.3820 0.0067 0.057 Uiso 1 1 calc R U . . .
C21 C 0.14258(17) 0.2813(2) 0.2028(2) 0.0337(9) Uani 1 1 d . . . . .
C22 C 0.15307(19) 0.0022(2) 0.1972(3) 0.0480(11) Uani 1 1 d . . . . .
H22 H 0.1607 0.0456 0.1752 0.058 Uiso 1 1 calc R U . . .
C23 C 0.1877(2) -0.0871(3) 0.1381(3) 0.0774(15) Uani 1 1 d . . . . .
H23A H 0.1893 -0.0368 0.1152 0.116 Uiso 1 1 calc R U . . .
H23B H 0.1582 -0.1241 0.0916 0.116 Uiso 1 1 calc R U . . .
H23C H 0.2303 -0.1109 0.1760 0.116 Uiso 1 1 calc R U . . .
C24 C 0.1583(3) -0.1403(3) 0.2230(3) 0.0783(16) Uani 1 1 d . . . . .
H24A H 0.1900 -0.1811 0.2392 0.117 Uiso 1 1 calc R U . . .
H24B H 0.1154 -0.1628 0.1817 0.117 Uiso 1 1 calc R U . . .
H24C H 0.1646 -0.1230 0.2732 0.117 Uiso 1 1 calc R U . . .
C25 C 0.01461(19) 0.3246(3) 0.3491(2) 0.0495(11) Uani 1 1 d . . . . .
H25 H -0.0235 0.3113 0.3386 0.059 Uiso 1 1 calc R U . . .
C26 C 0.0914(2) 0.4295(3) 0.3829(3) 0.0723(14) Uani 1 1 d . . . . .
H26A H 0.0921 0.4078 0.3396 0.108 Uiso 1 1 calc R U . . .
H26B H 0.1289 0.4107 0.4387 0.108 Uiso 1 1 calc R U . . .
H26C H 0.0918 0.4881 0.3814 0.108 Uiso 1 1 calc R U . . .
C27 C -0.0033(3) 0.4616(3) 0.3737(4) 0.110(2) Uani 1 1 d . . . . .
H27A H 0.0216 0.4772 0.4329 0.165 Uiso 1 1 calc R U . . .
H27B H -0.0438 0.4379 0.3530 0.165 Uiso 1 1 calc R U . . .
H27C H -0.0118 0.5088 0.3398 0.165 Uiso 1 1 calc R U . . .
N1 N 0.16545(15) -0.07118(19) 0.1856(2) 0.0459(8) Uani 1 1 d . . . . .
N2 N 0.03290(16) 0.4024(2) 0.3664(2) 0.0523(9) Uani 1 1 d . . . . .
O1 O 0.24357(12) 0.13147(16) 0.35300(17) 0.0509(7) Uani 1 1 d . . . . .
O2 O 0.29963(12) 0.23120(15) 0.45050(16) 0.0411(6) Uani 1 1 d . . . . .
O3 O 0.36816(11) 0.08002(16) 0.24882(15) 0.0478(7) Uani 1 1 d . . . . .
O4 O 0.18513(13) 0.22888(14) 0.00369(15) 0.0455(7) Uani 1 1 d . . . . .
O5 O 0.16152(12) 0.05817(14) 0.39949(16) 0.0421(7) Uani 1 1 d . . . . .
O6 O 0.24761(12) 0.12222(14) 0.51643(15) 0.0427(7) Uani 1 1 d . . . . .
O7 O 0.12879(14) 0.20734(16) 0.19799(16) 0.0510(7) Uani 1 1 d . . . . .
O8 O 0.14757(12) 0.33247(15) 0.25283(16) 0.0422(6) Uani 1 1 d . . . . .
O9 O 0.15241(10) 0.24667(13) 0.36412(13) 0.0302(5) Uani 1 1 d . . . . .
H9A H 0.1532 0.2888 0.3414 0.045 Uiso 1 1 d R U . . .
H9B H 0.1334 0.2582 0.3830 0.045 Uiso 1 1 d R U . . .
O10 O 0.03735(12) 0.13078(15) 0.21742(17) 0.0534(7) Uani 1 1 d . . . . .
H10A H 0.0191 0.1718 0.2154 0.080 Uiso 1 1 d R U . . .
H10B H 0.0640 0.1153 0.2673 0.080 Uiso 1 1 d R U . . .
O11 O 0.13252(13) 0.01854(15) 0.23415(18) 0.0518(7) Uani 1 1 d . . . . .
O12 O 0.04301(12) 0.26873(16) 0.34544(16) 0.0455(7) Uani 1 1 d . . . . .

loop_
_atom_site_aniso_label
_atom_site_aniso_U_11
_atom_site_aniso_U_22
_atom_site_aniso_U_33
_atom_site_aniso_U_23
_atom_site_aniso_U_13
_atom_site_aniso_U_12
Mn1 0.0347(4) 0.0208(4) 0.0268(4) -0.0010(3) 0.0205(4) -0.0001(3)
Mn2 0.0353(3) 0.0264(3) 0.0328(3) -0.0026(3) 0.0225(3) -0.0015(3)
C1 0.0267(19) 0.0278(19) 0.026(2) 0.0016(16) 0.0147(17) 0.0034(16)
C2 0.0254(19) 0.035(2) 0.031(2) -0.0064(18) 0.0144(17) -0.0006(17)
C3 0.034(2) 0.032(2) 0.030(2) -0.0044(17) 0.0186(18) 0.0076(18)
C4 0.031(2) 0.044(2) 0.046(2) -0.0096(19) 0.026(2) -0.0002(18)
C5 0.027(2) 0.052(3) 0.043(3) -0.014(2) 0.017(2) -0.0076(19)
C6 0.034(2) 0.044(2) 0.026(2) -0.0047(17) 0.0166(19) 0.0022(18)
C7 0.036(2) 0.035(2) 0.030(2) 0.0093(18) 0.0215(19) 0.0101(19)
C8 0.031(2) 0.040(2) 0.031(2) -0.0040(18) 0.0219(19) 0.0005(18)
C9 0.045(2) 0.032(2) 0.038(2) -0.0100(18) 0.028(2) -0.0032(18)
C10 0.047(2) 0.0264(19) 0.037(2) 0.0026(17) 0.032(2) 0.0065(18)
C11 0.037(2) 0.031(2) 0.032(2) -0.0009(17) 0.0247(19) 0.0021(17)
C12 0.039(2) 0.0240(19) 0.039(2) -0.0018(16) 0.031(2) 0.0000(17)
C13 0.035(2) 0.0272(19) 0.040(2) -0.0027(17) 0.0281(19) 0.0023(17)
C14 0.041(2) 0.026(2) 0.040(2) 0.0060(18) 0.031(2) 0.0018(18)
C15 0.050(2) 0.0255(19) 0.038(2) 0.0025(17) 0.033(2) 0.0083(18)
C16 0.049(2) 0.0226(19) 0.037(2) 0.0032(17) 0.029(2) 0.0009(18)
C17 0.037(2) 0.028(2) 0.035(2) 0.0022(17) 0.0243(19) 0.0035(17)
C18 0.068(3) 0.030(2) 0.059(3) 0.003(2) 0.051(3) 0.009(2)
C19 0.094(3) 0.024(2) 0.070(3) 0.005(2) 0.066(3) 0.007(2)
C20 0.073(3) 0.032(2) 0.063(3) 0.007(2) 0.056(3) 0.005(2)
C21 0.030(2) 0.035(2) 0.035(2) 0.0073(18) 0.0203(19) 0.0052(18)
C22 0.051(3) 0.038(3) 0.048(3) -0.009(2) 0.029(2) -0.008(2)
C23 0.086(4) 0.085(4) 0.095(4) -0.008(3) 0.074(3) 0.007(3)
C24 0.120(5) 0.042(3) 0.089(4) 0.007(3) 0.074(4) 0.004(3)
C25 0.031(2) 0.067(3) 0.042(3) 0.005(2) 0.019(2) -0.004(2)
C26 0.055(3) 0.056(3) 0.108(4) -0.007(3) 0.053(3) -0.008(2)
C27 0.085(4) 0.078(4) 0.186(7) -0.013(4) 0.096(5) 0.017(3)
N1 0.056(2) 0.039(2) 0.052(2) -0.0063(17) 0.039(2) 0.0000(17)
N2 0.040(2) 0.048(2) 0.067(3) 0.0045(19) 0.034(2) 0.0102(18)
O1 0.0388(16) 0.0601(18) 0.0598(18) -0.0213(16) 0.0344(15) -0.0119(15)
O2 0.0500(16) 0.0413(16) 0.0473(16) -0.0083(13) 0.0384(15) -0.0025(13)
O3 0.0342(15) 0.0619(18) 0.0354(16) -0.0185(14) 0.0170(14) 0.0122(13)
O4 0.077(2) 0.0292(14) 0.0425(16) 0.0071(12) 0.0440(16) 0.0176(13)
O5 0.0416(16) 0.0380(15) 0.0354(16) 0.0083(12) 0.0196(14) -0.0022(13)
O6 0.0544(17) 0.0220(13) 0.0452(16) 0.0007(12) 0.0292(14) -0.0057(13)
O7 0.080(2) 0.0386(17) 0.0499(18) -0.0003(14) 0.0485(17) -0.0108(15)
O8 0.0622(18) 0.0370(15) 0.0458(16) 0.0011(13) 0.0432(15) 0.0017(14)
O9 0.0360(13) 0.0284(13) 0.0297(13) 0.0012(11) 0.0227(12) 0.0043(11)
O10 0.0403(16) 0.0526(17) 0.0544(18) 0.0003(14) 0.0247(14) 0.0106(14)
O11 0.062(2) 0.0391(16) 0.066(2) -0.0194(14) 0.0466(18) -0.0083(14)
O12 0.0397(16) 0.0526(18) 0.0437(17) -0.0092(13) 0.0268(14) -0.0014(14)

loop_
_atom_type_symbol
_atom_type_description
_atom_type_scat_dispersion_real
_atom_type_scat_dispersion_imag
_atom_type_scat_source
C C 0.0033 0.0016 'International Tables Vol C Tables 4.2.6.8 and 6.1.1.4'
H H 0.0000 0.0000 'International Tables Vol C Tables 4.2.6.8 and 6.1.1.4'
Mn Mn 0.3368 0.7283 'International Tables Vol C Tables 4.2.6.8 and 6.1.1.4'
N N 0.0061 0.0033 'International Tables Vol C Tables 4.2.6.8 and 6.1.1.4'
O O 0.0106 0.0060 'International Tables Vol C Tables 4.2.6.8 and 6.1.1.4'

loop_
_geom_angle_atom_site_label_1
_geom_angle_atom_site_label_2
_geom_angle_atom_site_label_3
_geom_angle
_geom_angle_site_symmetry_1
_geom_angle_site_symmetry_3
_geom_angle_publ_flag
O6 Mn1 O6 180.0 7_556 . ?
O6 Mn1 O2 88.68(9) 7_556 . ?
O6 Mn1 O2 91.31(9) . . ?
O6 Mn1 O2 91.32(9) 7_556 7_556 ?
O6 Mn1 O2 88.69(9) . 7_556 ?
O2 Mn1 O2 180.00(6) . 7_556 ?
O6 Mn1 O9 92.21(8) 7_556 7_556 ?
O6 Mn1 O9 87.79(8) . 7_556 ?
O2 Mn1 O9 89.49(9) . 7_556 ?
O2 Mn1 O9 90.51(9) 7_556 7_556 ?
O6 Mn1 O9 87.79(8) 7_556 . ?
O6 Mn1 O9 92.21(8) . . ?
O2 Mn1 O9 90.51(9) . . ?
O2 Mn1 O9 89.49(9) 7_556 . ?
O9 Mn1 O9 180.0 7_556 . ?
O1 Mn2 O11 88.20(10) . . ?
O1 Mn2 O5 94.48(10) . . ?
O11 Mn2 O5 87.73(10) . . ?
O1 Mn2 O7 84.79(11) . . ?
O11 Mn2 O7 93.73(10) . . ?
O5 Mn2 O7 178.34(10) . . ?
O1 Mn2 O10 169.19(10) . . ?
O11 Mn2 O10 86.38(10) . . ?
O5 Mn2 O10 94.65(10) . . ?
O7 Mn2 O10 86.23(10) . . ?
O1 Mn2 O9 94.45(9) . . ?
O11 Mn2 O9 177.14(9) . . ?
O5 Mn2 O9 90.99(9) . . ?
O7 Mn2 O9 87.58(9) . . ?
O10 Mn2 O9 91.18(8) . . ?
O1 Mn2 H10B 168.6 . . ?
O11 Mn2 H10B 89.5 . . ?
O5 Mn2 H10B 74.3 . . ?
O7 Mn2 H10B 106.5 . . ?
O10 Mn2 H10B 20.8 . . ?
O9 Mn2 H10B 87.7 . . ?
C6 C1 C2 119.7(3) . . ?
C6 C1 C7 120.4(3) . . ?
C2 C1 C7 119.9(3) . . ?
C3 C2 C1 120.0(3) . . ?
C3 C2 H2 120.0 . . ?
C1 C2 H2 120.0 . . ?
C2 C3 C4 120.8(3) . . ?
C2 C3 O3 122.5(3) . . ?
C4 C3 O3 116.6(3) . . ?
C5 C4 C3 119.0(3) . . ?
C5 C4 H4 120.5 . . ?
C3 C4 H4 120.5 . . ?
C4 C5 C6 120.5(3) . . ?
C4 C5 H5 119.8 . . ?
C6 C5 H5 119.8 . . ?
C1 C6 C5 119.9(3) . . ?
C1 C6 H6 120.0 . . ?
C5 C6 H6 120.0 . . ?
O2 C7 O1 126.8(3) . . ?
O2 C7 C1 117.1(3) . . ?
O1 C7 C1 116.1(3) . . ?
C13 C8 C9 121.6(3) . . ?
C13 C8 O3 116.2(3) . . ?
C9 C8 O3 122.1(3) . . ?
C10 C9 C8 118.4(3) . . ?
C10 C9 H9 120.8 . . ?
C8 C9 H9 120.8 . . ?
C9 C10 O4 121.8(3) . . ?
C9 C10 C11 121.6(3) . . ?
O4 C10 C11 116.6(3) . . ?
C10 C11 C12 118.8(3) . . ?
C10 C11 H11 120.6 . . ?
C12 C11 H11 120.6 . . ?
C13 C12 C11 119.8(3) . . ?
C13 C12 C14 120.0(3) . 6 ?
C11 C12 C14 120.1(3) . 6 ?
C8 C13 C12 119.8(3) . . ?
C8 C13 H13 120.1 . . ?
C12 C13 H13 120.1 . . ?
O5 C14 O6 126.2(3) . . ?
O5 C14 C12 118.7(3) . 6_556 ?
O6 C14 C12 115.1(3) . 6_556 ?
C20 C15 C16 120.7(3) . . ?
C20 C15 O4 116.8(3) . . ?
C16 C15 O4 122.4(3) . . ?
C17 C16 C15 120.1(3) . . ?
C17 C16 H16 120.0 . . ?
C15 C16 H16 120.0 . . ?
C16 C17 C18 119.7(3) . . ?
C16 C17 C21 119.7(3) . . ?
C18 C17 C21 120.5(3) . . ?
C19 C18 C17 119.6(3) . . ?
C19 C18 H18 120.2 . . ?
C17 C18 H18 120.2 . . ?
C20 C19 C18 120.8(4) . . ?
C20 C19 H19 119.6 . . ?
C18 C19 H19 119.6 . . ?
C19 C20 C15 119.1(3) . . ?
C19 C20 H20 120.5 . . ?
C15 C20 H20 120.5 . . ?
O8 C21 O7 125.5(3) . . ?
O8 C21 C17 117.5(3) . . ?
O7 C21 C17 117.0(3) . . ?
O11 C22 N1 125.7(4) . . ?
O11 C22 H22 117.1 . . ?
N1 C22 H22 117.1 . . ?
N1 C23 H23A 109.5 . . ?
N1 C23 H23B 109.5 . . ?
H23A C23 H23B 109.5 . . ?
N1 C23 H23C 109.5 . . ?
H23A C23 H23C 109.5 . . ?
H23B C23 H23C 109.5 . . ?
N1 C24 H24A 109.5 . . ?
N1 C24 H24B 109.5 . . ?
H24A C24 H24B 109.5 . . ?
N1 C24 H24C 109.5 . . ?
H24A C24 H24C 109.5 . . ?
H24B C24 H24C 109.5 . . ?
O12 C25 N2 126.4(4) . . ?
O12 C25 H25 116.8 . . ?
N2 C25 H25 116.8 . . ?
N2 C26 H26A 109.5 . . ?
N2 C26 H26B 109.5 . . ?
H26A C26 H26B 109.5 . . ?
N2 C26 H26C 109.5 . . ?
H26A C26 H26C 109.5 . . ?
H26B C26 H26C 109.5 . . ?
N2 C27 H27A 109.5 . . ?
N2 C27 H27B 109.5 . . ?
H27A C27 H27B 109.5 . . ?
N2 C27 H27C 109.5 . . ?
H27A C27 H27C 109.5 . . ?
H27B C27 H27C 109.5 . . ?
C22 N1 C24 119.4(4) . . ?
C22 N1 C23 123.2(4) . . ?
C24 N1 C23 117.5(3) . . ?
C25 N2 C27 120.7(4) . . ?
C25 N2 C26 121.1(4) . . ?
C27 N2 C26 118.1(4) . . ?
C7 O1 Mn2 136.0(2) . . ?
C7 O2 Mn1 130.9(2) . . ?
C8 O3 C3 120.2(3) . . ?
C10 O4 C15 118.2(3) . . ?
C14 O5 Mn2 124.9(2) . . ?
C14 O6 Mn1 140.9(2) . . ?
C21 O7 Mn2 127.8(2) . . ?
Mn2 O9 Mn1 109.58(9) . . ?
Mn2 O9 H9A 113.2 . . ?
Mn1 O9 H9A 103.2 . . ?
Mn2 O9 H9B 127.8 . . ?
Mn1 O9 H9B 90.4 . . ?
H9A O9 H9B 107.9 . . ?
Mn2 O10 H10A 119.4 . . ?
Mn2 O10 H10B 53.0 . . ?
H10A O10 H10B 109.7 . . ?
C22 O11 Mn2 127.7(3) . . ?

loop_
_geom_bond_atom_site_label_1
_geom_bond_atom_site_label_2
_geom_bond_distance
_geom_bond_site_symmetry_2
_geom_bond_publ_flag
Mn1 O6 2.127(2) 7_556 ?
Mn1 O6 2.127(2) . ?
Mn1 O2 2.148(2) . ?
Mn1 O2 2.148(2) 7_556 ?
Mn1 O9 2.272(2) 7_556 ?
Mn1 O9 2.272(2) . ?
Mn2 O1 2.127(3) . ?
Mn2 O11 2.153(3) . ?
Mn2 O5 2.155(2) . ?
Mn2 O7 2.184(2) . ?
Mn2 O10 2.212(2) . ?
Mn2 O9 2.251(2) . ?
Mn2 H10B 1.8396 . ?
C1 C6 1.377(5) . ?
C1 C2 1.377(4) . ?
C1 C7 1.517(5) . ?
C2 C3 1.381(5) . ?
C2 H2 0.9300 . ?
C3 C4 1.378(5) . ?
C3 O3 1.392(4) . ?
C4 C5 1.376(5) . ?
C4 H4 0.9300 . ?
C5 C6 1.389(5) . ?
C5 H5 0.9300 . ?
C6 H6 0.9300 . ?
C7 O2 1.247(4) . ?
C7 O1 1.256(4) . ?
C8 C13 1.372(4) . ?
C8 C9 1.379(5) . ?
C8 O3 1.386(4) . ?
C9 C10 1.378(5) . ?
C9 H9 0.9300 . ?
C10 O4 1.388(4) . ?
C10 C11 1.387(4) . ?
C11 C12 1.398(4) . ?
C11 H11 0.9300 . ?
C12 C13 1.384(5) . ?
C12 C14 1.512(5) 6 ?
C13 H13 0.9300 . ?
C14 O5 1.254(4) . ?
C14 O6 1.255(4) . ?
C14 C12 1.512(5) 6_556 ?
C15 C20 1.376(5) . ?
C15 C16 1.383(4) . ?
C15 O4 1.390(4) . ?
C16 C17 1.374(4) . ?
C16 H16 0.9300 . ?
C17 C18 1.393(5) . ?
C17 C21 1.519(5) . ?
C18 C19 1.379(5) . ?
C18 H18 0.9300 . ?
C19 C20 1.381(5) . ?
C19 H19 0.9300 . ?
C20 H20 0.9300 . ?
C21 O8 1.256(4) . ?
C21 O7 1.252(4) . ?
C22 O11 1.213(4) . ?
C22 N1 1.308(5) . ?
C22 H22 0.9300 . ?
C23 N1 1.449(5) . ?
C23 H23A 0.9600 . ?
C23 H23B 0.9600 . ?
C23 H23C 0.9600 . ?
C24 N1 1.444(5) . ?
C24 H24A 0.9600 . ?
C24 H24B 0.9600 . ?
C24 H24C 0.9600 . ?
C25 O12 1.224(5) . ?
C25 N2 1.329(5) . ?
C25 H25 0.9300 . ?
C26 N2 1.450(5) . ?
C26 H26A 0.9600 . ?
C26 H26B 0.9600 . ?
C26 H26C 0.9600 . ?
C27 N2 1.446(5) . ?
C27 H27A 0.9600 . ?
C27 H27B 0.9600 . ?
C27 H27C 0.9600 . ?
O9 H9A 0.8382 . ?
O9 H9B 0.8341 . ?
O10 H10A 0.8179 . ?
O10 H10B 0.8163 . ?

loop_
_geom_torsion_atom_site_label_1
_geom_torsion_atom_site_label_2
_geom_torsion_atom_site_label_3
_geom_torsion_atom_site_label_4
_geom_torsion
_geom_torsion_site_symmetry_1
_geom_torsion_site_symmetry_2
_geom_torsion_site_symmetry_3
_geom_torsion_site_symmetry_4
_geom_torsion_publ_flag
C6 C1 C2 C3 -0.3(5) . . . . ?
C7 C1 C2 C3 179.7(3) . . . . ?
C1 C2 C3 C4 2.6(5) . . . . ?
C1 C2 C3 O3 177.6(3) . . . . ?
C2 C3 C4 C5 -2.2(6) . . . . ?
O3 C3 C4 C5 -177.6(3) . . . . ?
C3 C4 C5 C6 -0.3(6) . . . . ?
C2 C1 C6 C5 -2.2(5) . . . . ?
C7 C1 C6 C5 177.8(3) . . . . ?
C4 C5 C6 C1 2.5(6) . . . . ?
C6 C1 C7 O2 13.1(5) . . . . ?
C2 C1 C7 O2 -166.9(3) . . . . ?
C6 C1 C7 O1 -166.2(3) . . . . ?
C2 C1 C7 O1 13.8(5) . . . . ?
C13 C8 C9 C10 1.0(5) . . . . ?
O3 C8 C9 C10 176.7(3) . . . . ?
C8 C9 C10 O4 -178.1(3) . . . . ?
C8 C9 C10 C11 -2.0(5) . . . . ?
C9 C10 C11 C12 1.3(5) . . . . ?
O4 C10 C11 C12 177.5(3) . . . . ?
C10 C11 C12 C13 0.6(5) . . . . ?
C10 C11 C12 C14 179.6(3) . . . 6 ?
C9 C8 C13 C12 0.8(5) . . . . ?
O3 C8 C13 C12 -175.1(3) . . . . ?
C11 C12 C13 C8 -1.6(5) . . . . ?
C14 C12 C13 C8 179.4(3) 6 . . . ?
C20 C15 C16 C17 -1.4(6) . . . . ?
O4 C15 C16 C17 -179.4(3) . . . . ?
C15 C16 C17 C18 1.4(6) . . . . ?
C15 C16 C17 C21 -176.0(3) . . . . ?
C16 C17 C18 C19 -0.3(6) . . . . ?
C21 C17 C18 C19 177.0(4) . . . . ?
C17 C18 C19 C20 -0.8(6) . . . . ?
C18 C19 C20 C15 0.8(6) . . . . ?
C16 C15 C20 C19 0.3(6) . . . . ?
O4 C15 C20 C19 178.4(4) . . . . ?
C16 C17 C21 O8 167.2(3) . . . . ?
C18 C17 C21 O8 -10.2(5) . . . . ?
C16 C17 C21 O7 -12.7(5) . . . . ?
C18 C17 C21 O7 170.0(3) . . . . ?
O11 C22 N1 C24 -3.8(6) . . . . ?
O11 C22 N1 C23 177.6(4) . . . . ?
O12 C25 N2 C27 -176.4(4) . . . . ?
O12 C25 N2 C26 0.5(6) . . . . ?
O2 C7 O1 Mn2 27.3(6) . . . . ?
C1 C7 O1 Mn2 -153.4(2) . . . . ?
O1 C7 O2 Mn1 10.3(6) . . . . ?
C1 C7 O2 Mn1 -169.0(2) . . . . ?
C13 C8 O3 C3 -145.8(3) . . . . ?
C9 C8 O3 C3 38.2(5) . . . . ?
C2 C3 O3 C8 44.2(5) . . . . ?
C4 C3 O3 C8 -140.5(3) . . . . ?
C9 C10 O4 C15 -40.3(5) . . . . ?
C11 C10 O4 C15 143.5(3) . . . . ?
C20 C15 O4 C10 138.7(4) . . . . ?
C16 C15 O4 C10 -43.2(5) . . . . ?
O6 C14 O5 Mn2 31.2(5) . . . . ?
C12 C14 O5 Mn2 -148.4(2) 6_556 . . . ?
O5 C14 O6 Mn1 8.5(6) . . . . ?
C12 C14 O6 Mn1 -171.9(2) 6_556 . . . ?
O8 C21 O7 Mn2 -25.4(5) . . . . ?
C17 C21 O7 Mn2 154.4(2) . . . . ?
N1 C22 O11 Mn2 154.6(3) . . . . ?
